data_7056644
loop_
_publ_author_name
'Fei, Fan'
'Lu, Taotao'
'Chen, Xue-tai'
'Xue, Ziling Ben'

_publ_section_title
;
 Synthesis and structural characterization of metal complexes with
 macrocyclic tetracarbene ligands
;
_journal_name_full 'New J. Chem.'
_journal_paper_doi 10.1039/C7NJ02485A
_journal_year 2017
_chemical_formula_sum 'C2.75 H3 F0.75 N0.5 P0.12 Pt0.06'
_chemical_formula_weight 73.37
_space_group_crystal_system triclinic
_space_group_IT_number 2
_space_group_name_Hall '-P 1'
_space_group_name_H-M_alt 'P -1'
_symmetry_space_group_name_Hall '-P 1'
_symmetry_space_group_name_H-M 'P -1'
_atom_sites_solution_hydrogens geom
_audit_creation_method SHELXL-2014/6
_audit_update_record
;
2017-09-05 deposited with the CCDC.
2017-09-29 downloaded from the CCDC.
;
_cell_angle_alpha 78.433(4)
_cell_angle_beta 71.473(4)
_cell_angle_gamma 64.699(4)
_cell_formula_units_Z 32
_cell_length_a 12.740(2)
_cell_length_b 14.279(3)
_cell_length_c 16.577(3)
_cell_measurement_reflns_used 4607
_cell_measurement_temperature 293(2)
_cell_measurement_theta_max 27.02
_cell_measurement_theta_min 2.51
_cell_volume 2577.7(8)
_computing_cell_refinement 'Bruker FRAMBO'
_computing_data_collection 'Bruker FRAMBO'
_computing_data_reduction 'Bruker SAINT'
_computing_molecular_graphics 'Bruker SHELXTL'
_computing_publication_material 'Bruker SHELXTL'
_computing_structure_refinement 'SHELXL-2014/7 (Sheldrick, 2014)'
_computing_structure_solution 'SHELXS-97 (Sheldrick, 1990)'
_diffrn_ambient_temperature 293(2)
_diffrn_measured_fraction_theta_full 0.967
_diffrn_measured_fraction_theta_max 0.990
_diffrn_measurement_device_type 'CCD area detector'
_diffrn_measurement_method 'phi and omega scans'
_diffrn_radiation_type MoK\a
_diffrn_radiation_wavelength 0.71073
_diffrn_reflns_av_R_equivalents 0.0595
_diffrn_reflns_av_unetI/netI 0.1352
_diffrn_reflns_Laue_measured_fraction_full 0.967
_diffrn_reflns_Laue_measured_fraction_max 0.990
_diffrn_reflns_limit_h_max 14
_diffrn_reflns_limit_h_min -15
_diffrn_reflns_limit_k_max 16
_diffrn_reflns_limit_k_min -16
_diffrn_reflns_limit_l_max 19
_diffrn_reflns_limit_l_min -18
_diffrn_reflns_number 14523
_diffrn_reflns_point_group_measured_fraction_full 0.967
_diffrn_reflns_point_group_measured_fraction_max 0.990
_diffrn_reflns_theta_full 25.242
_diffrn_reflns_theta_max 25.020
_diffrn_reflns_theta_min 2.509
_exptl_absorpt_coefficient_mu 2.865
_exptl_absorpt_correction_T_max 0.7249
_exptl_absorpt_correction_T_min 0.6415
_exptl_absorpt_correction_type multi-scan
_exptl_absorpt_process_details sadabs
_exptl_crystal_colour colorless
_exptl_crystal_density_diffrn 1.512
_exptl_crystal_description block
_exptl_crystal_F_000 1168
_exptl_crystal_size_max 0.170
_exptl_crystal_size_mid 0.150
_exptl_crystal_size_min 0.120
_platon_squeeze_details
;
;
_refine_diff_density_max 1.626
_refine_diff_density_min -1.416
_refine_diff_density_rms 0.187
_refine_ls_extinction_method none
_refine_ls_goodness_of_fit_ref 1.077
_refine_ls_hydrogen_treatment constr
_refine_ls_matrix_type full
_refine_ls_number_parameters 623
_refine_ls_number_reflns 9019
_refine_ls_number_restraints 224
_refine_ls_restrained_S_all 1.085
_refine_ls_R_factor_all 0.1010
_refine_ls_R_factor_gt 0.0617
_refine_ls_shift/su_max 0.000
_refine_ls_shift/su_mean 0.000
_refine_ls_structure_factor_coef Fsqd
_refine_ls_weighting_details 'w=1/[\s^2^(Fo^2^)+(0.0686P)^2^+16.7188P] where P=(Fo^2^+2Fc^2^)/3'
_refine_ls_weighting_scheme calc
_refine_ls_wR_factor_gt 0.1610
_refine_ls_wR_factor_ref 0.1718
_reflns_Friedel_coverage 0.000
_reflns_number_gt 6359
_reflns_number_total 9019
_reflns_threshold_expression 'I > 2\s(I)'
_cod_data_source_file c7nj02485a2.cif
_cod_data_source_block 14
_cod_original_formula_sum 'C2.75 H3 F0.75 N0.50 P0.12 Pt0.06'
_cod_database_code 7056644
_shelx_space_group_comment
;
The symmetry employed for this shelxl refinement is uniquely defined
by the following loop, which should always be used as a source of
symmetry information in preference to the above space-group names.
They are only intended as comments.
;
_shelx_estimated_absorpt_t_min 0.642
_shelx_estimated_absorpt_t_max 0.725
_shelxl_version_number 2014/6

loop_
_space_group_symop_operation_xyz
'x, y, z'
'-x, -y, -z'

loop_
_atom_site_label
_atom_site_type_symbol
_atom_site_fract_x
_atom_site_fract_y
_atom_site_fract_z
_atom_site_U_iso_or_equiv
_atom_site_adp_type
_atom_site_occupancy
_atom_site_site_symmetry_order
_atom_site_calc_flag
_atom_site_refinement_flags_posn
_atom_site_refinement_flags_adp
_atom_site_refinement_flags_occupancy
_atom_site_disorder_assembly
_atom_site_disorder_group
Pt1 Pt 0.68485(4) 0.21781(3) 0.27099(2) 0.02087(15) Uani 1 1 d . . . . .
F1 F 0.1986(7) 0.1210(7) 0.4229(6) 0.081(3) Uani 1 1 d . . . . .
F2 F 0.4412(8) -0.0767(5) 0.3667(5) 0.058(2) Uani 1 1 d . . . . .
F3 F 0.2756(8) 0.0130(7) 0.3177(6) 0.074(3) Uani 1 1 d . . . . .
F4 F 0.3820(6) 0.0956(5) 0.3341(4) 0.0441(18) Uani 1 1 d . . . . .
F5 F 0.3640(7) 0.0323(5) 0.4723(4) 0.056(2) Uani 1 1 d . . . . .
F6 F 0.2593(10) -0.0528(7) 0.4557(5) 0.084(3) Uani 1 1 d . . . . .
F7 F -0.0419(14) 0.5271(13) 0.7499(11) 0.108(4) Uani 0.599(10) 1 d D U P A 1
F8 F 0.1785(14) 0.3648(14) 0.8205(11) 0.122(5) Uani 0.599(10) 1 d D U P A 1
F9 F 0.1164(16) 0.5307(12) 0.7777(11) 0.099(4) Uani 0.599(10) 1 d D U P A 1
F10 F 0.1405(16) 0.4171(14) 0.6930(9) 0.118(4) Uani 0.599(10) 1 d D U P A 1
F11 F 0.0197(16) 0.3577(13) 0.7941(12) 0.120(5) Uani 0.599(10) 1 d D U P A 1
F12 F -0.0140(18) 0.4713(16) 0.8805(9) 0.131(5) Uani 0.599(10) 1 d D U P A 1
F7' F 0.053(2) 0.3401(15) 0.8151(15) 0.108(4) Uani 0.401(10) 1 d D . P A 2
F8' F 0.060(2) 0.5618(14) 0.7860(16) 0.122(5) Uani 0.401(10) 1 d D . P A 2
F9' F 0.098(2) 0.430(2) 0.8819(12) 0.099(4) Uani 0.401(10) 1 d D . P A 2
F10' F -0.0752(16) 0.4975(19) 0.8529(14) 0.118(4) Uani 0.401(10) 1 d D . P A 2
F11' F 0.009(2) 0.476(2) 0.7161(12) 0.120(5) Uani 0.401(10) 1 d D . P A 2
F12' F 0.1907(16) 0.4063(19) 0.7370(17) 0.131(5) Uani 0.401(10) 1 d D . P A 2
N1 N 0.9090(8) 0.0589(6) 0.3261(5) 0.027(2) Uani 1 1 d . . . . .
N2 N 0.7891(8) -0.0138(6) 0.3261(5) 0.025(2) Uani 1 1 d . . . . .
N3 N 0.7045(8) 0.1170(6) 0.1155(5) 0.023(2) Uani 1 1 d . . . . .
N4 N 0.8486(8) 0.1734(6) 0.0890(5) 0.026(2) Uani 1 1 d . . . . .
N5 N 0.5921(8) 0.4330(6) 0.1760(5) 0.026(2) Uani 1 1 d . . . . .
N6 N 0.4456(8) 0.3811(6) 0.2402(6) 0.029(2) Uani 1 1 d . . . . .
N7 N 0.5369(8) 0.2608(6) 0.4579(5) 0.023(2) Uani 1 1 d . . . . .
N8 N 0.6680(8) 0.3304(6) 0.4162(5) 0.023(2) Uani 1 1 d . . . . .
P1 P 0.3186(3) 0.0217(3) 0.3957(2) 0.0418(9) Uani 1 1 d . . . . .
P2 P 0.0648(5) 0.4461(5) 0.7918(3) 0.0971(18) Uani 1 1 d D U . . .
C1 C 0.8022(9) 0.0780(8) 0.3124(6) 0.022(2) Uani 1 1 d . . . . .
C2 C 0.8912(10) -0.0945(8) 0.3465(6) 0.026(3) Uani 1 1 d . . . . .
C3 C 0.9665(10) -0.0483(7) 0.3466(6) 0.025(3) Uani 1 1 d . . . . .
C4 C 1.0813(10) -0.1075(8) 0.3589(6) 0.030(3) Uani 1 1 d . . . . .
H4 H 1.1334 -0.0774 0.3585 0.037 Uiso 1 1 calc R U . . .
C5 C 1.1128(13) -0.2149(9) 0.3717(8) 0.046(4) Uani 1 1 d . . . . .
H5 H 1.1876 -0.2572 0.3813 0.055 Uiso 1 1 calc R U . . .
C6 C 1.0370(12) -0.2603(9) 0.3707(8) 0.044(4) Uani 1 1 d . . . . .
H6 H 1.0637 -0.3323 0.3779 0.052 Uiso 1 1 calc R U . . .
C7 C 0.9226(12) -0.2027(8) 0.3593(7) 0.037(3) Uani 1 1 d . . . . .
H7 H 0.8707 -0.2332 0.3600 0.045 Uiso 1 1 calc R U . . .
C8 C 0.6896(9) -0.0315(8) 0.3140(6) 0.026(3) Uani 1 1 d . . . . .
H8A H 0.6201 0.0338 0.3162 0.032 Uiso 1 1 calc R U . . .
H8B H 0.6674 -0.0789 0.3600 0.032 Uiso 1 1 calc R U . . .
C9 C 0.7238(11) -0.0762(8) 0.2293(7) 0.037(3) Uani 1 1 d . . . . .
H9A H 0.7394 -0.1497 0.2399 0.044 Uiso 1 1 calc R U . . .
H9B H 0.7981 -0.0699 0.1946 0.044 Uiso 1 1 calc R U . . .
C10 C 0.6299(10) -0.0252(8) 0.1791(7) 0.031(3) Uani 1 1 d . . . . .
H10A H 0.5573 -0.0357 0.2120 0.037 Uiso 1 1 calc R U . . .
H10B H 0.6592 -0.0590 0.1265 0.037 Uiso 1 1 calc R U . . .
C11 C 0.5984(10) 0.0926(9) 0.1572(7) 0.035(3) Uani 1 1 d . . . . .
H11A H 0.5450 0.1184 0.1200 0.043 Uiso 1 1 calc R U . . .
H11B H 0.5556 0.1282 0.2093 0.043 Uiso 1 1 calc R U . . .
C12 C 0.7512(10) 0.1647(7) 0.1494(6) 0.026(3) Uani 1 1 d . . . . .
C13 C 0.8631(10) 0.1294(7) 0.0149(6) 0.027(3) Uani 1 1 d . . . . .
C14 C 0.7718(11) 0.0944(8) 0.0309(7) 0.031(3) Uani 1 1 d . . . . .
C15 C 0.7594(11) 0.0472(8) -0.0294(7) 0.037(3) Uani 1 1 d . . . . .
H15 H 0.6986 0.0230 -0.0183 0.044 Uiso 1 1 calc R U . . .
C16 C 0.8464(12) 0.0388(9) -0.1090(7) 0.042(4) Uani 1 1 d . . . . .
H16 H 0.8421 0.0086 -0.1520 0.051 Uiso 1 1 calc R U . . .
C17 C 0.9377(12) 0.0737(9) -0.1252(7) 0.038(3) Uani 1 1 d . . . . .
H17 H 0.9930 0.0654 -0.1784 0.045 Uiso 1 1 calc R U . . .
C18 C 0.9494(11) 0.1210(8) -0.0644(6) 0.032(3) Uani 1 1 d . . . . .
H18 H 1.0100 0.1453 -0.0755 0.039 Uiso 1 1 calc R U . . .
C19 C 0.9218(10) 0.2255(8) 0.0935(7) 0.030(3) Uani 1 1 d . . . . .
H19A H 1.0059 0.1795 0.0764 0.036 Uiso 1 1 calc R U . . .
H19B H 0.9037 0.2405 0.1521 0.036 Uiso 1 1 calc R U . . .
C20 C 0.9009(10) 0.3271(8) 0.0362(7) 0.034(3) Uani 1 1 d . . . . .
H20A H 0.9446 0.3628 0.0469 0.041 Uiso 1 1 calc R U . . .
H20B H 0.9333 0.3108 -0.0230 0.041 Uiso 1 1 calc R U . . .
C21 C 0.7700(10) 0.3991(8) 0.0504(6) 0.035(3) Uani 1 1 d . . . . .
H21A H 0.7267 0.3636 0.0389 0.042 Uiso 1 1 calc R U . . .
H21B H 0.7633 0.4592 0.0097 0.042 Uiso 1 1 calc R U . . .
C22 C 0.7096(11) 0.4364(8) 0.1401(6) 0.035(3) Uani 1 1 d . . . . .
H22A H 0.7608 0.3937 0.1772 0.043 Uiso 1 1 calc R U . . .
H22B H 0.7021 0.5073 0.1385 0.043 Uiso 1 1 calc R U . . .
C23 C 0.5662(10) 0.3545(7) 0.2266(6) 0.024(3) Uani 1 1 d . . . . .
C24 C 0.3920(10) 0.4798(7) 0.2019(7) 0.026(3) Uani 1 1 d . . . . .
C25 C 0.4851(12) 0.5121(8) 0.1590(7) 0.037(3) Uani 1 1 d . . . . .
C26 C 0.4665(13) 0.6089(9) 0.1115(8) 0.050(4) Uani 1 1 d . . . . .
H26 H 0.5291 0.6300 0.0818 0.060 Uiso 1 1 calc R U . . .
C27 C 0.3483(13) 0.6697(9) 0.1125(9) 0.052(4) Uani 1 1 d . . . . .
H27 H 0.3307 0.7343 0.0819 0.062 Uiso 1 1 calc R U . . .
C28 C 0.2521(13) 0.6388(10) 0.1577(9) 0.051(4) Uani 1 1 d . . . . .
H28 H 0.1736 0.6840 0.1578 0.061 Uiso 1 1 calc R U . . .
C29 C 0.2736(11) 0.5416(8) 0.2019(8) 0.038(3) Uani 1 1 d . . . . .
H29 H 0.2116 0.5193 0.2301 0.046 Uiso 1 1 calc R U . . .
C30 C 0.3758(10) 0.3253(8) 0.3009(7) 0.031(3) Uani 1 1 d . . . . .
H30A H 0.4276 0.2524 0.3060 0.037 Uiso 1 1 calc R U . . .
H30B H 0.3114 0.3308 0.2787 0.037 Uiso 1 1 calc R U . . .
C31 C 0.3215(11) 0.3672(8) 0.3898(6) 0.032(3) Uani 1 1 d . . . . .
H31A H 0.3635 0.4076 0.3951 0.038 Uiso 1 1 calc R U . . .
H31B H 0.2379 0.4133 0.3953 0.038 Uiso 1 1 calc R U . . .
C32 C 0.3289(10) 0.2814(8) 0.4627(7) 0.033(3) Uani 1 1 d . . . . .
H32A H 0.2844 0.2424 0.4589 0.039 Uiso 1 1 calc R U . . .
H32B H 0.2914 0.3129 0.5168 0.039 Uiso 1 1 calc R U . . .
C33 C 0.4597(9) 0.2066(8) 0.4601(7) 0.026(3) Uani 1 1 d . . . . .
H33A H 0.4601 0.1575 0.5099 0.032 Uiso 1 1 calc R U . . .
H33B H 0.4931 0.1675 0.4100 0.032 Uiso 1 1 calc R U . . .
C34 C 0.6243(9) 0.2717(7) 0.3915(6) 0.020(2) Uani 1 1 d . . . . .
C35 C 0.6068(10) 0.3555(7) 0.4995(6) 0.023(3) Uani 1 1 d . . . . .
C36 C 0.5241(10) 0.3104(8) 0.5268(7) 0.029(3) Uani 1 1 d . . . . .
C37 C 0.4471(11) 0.3191(8) 0.6096(7) 0.034(3) Uani 1 1 d . . . . .
H37 H 0.3903 0.2895 0.6283 0.040 Uiso 1 1 calc R U . . .
C38 C 0.4622(11) 0.3757(9) 0.6619(7) 0.036(3) Uani 1 1 d . . . . .
H38 H 0.4147 0.3824 0.7178 0.043 Uiso 1 1 calc R U . . .
C39 C 0.5433(11) 0.4213(8) 0.6347(7) 0.033(3) Uani 1 1 d . . . . .
H39 H 0.5485 0.4588 0.6721 0.040 Uiso 1 1 calc R U . . .
C40 C 0.6179(11) 0.4131(8) 0.5528(7) 0.032(3) Uani 1 1 d . . . . .
H40 H 0.6730 0.4445 0.5341 0.038 Uiso 1 1 calc R U . . .
C41 C 0.7697(10) 0.3588(8) 0.3681(7) 0.028(3) Uani 1 1 d . . . . .
H41A H 0.7461 0.4325 0.3710 0.034 Uiso 1 1 calc R U . . .
H41B H 0.7893 0.3462 0.3087 0.034 Uiso 1 1 calc R U . . .
C42 C 0.8823(10) 0.2980(8) 0.4013(6) 0.029(3) Uani 1 1 d . . . . .
H42A H 0.8677 0.3212 0.4565 0.034 Uiso 1 1 calc R U . . .
H42B H 0.9489 0.3137 0.3625 0.034 Uiso 1 1 calc R U . . .
C43 C 0.9185(10) 0.1788(8) 0.4104(7) 0.031(3) Uani 1 1 d . . . . .
H43A H 0.9846 0.1458 0.4372 0.037 Uiso 1 1 calc R U . . .
H43B H 0.8511 0.1630 0.4473 0.037 Uiso 1 1 calc R U . . .
C44 C 0.9568(10) 0.1340(8) 0.3236(6) 0.029(3) Uani 1 1 d . . . . .
H44A H 0.9299 0.1904 0.2816 0.035 Uiso 1 1 calc R U . . .
H44B H 1.0439 0.1019 0.3053 0.035 Uiso 1 1 calc R U . . .

loop_
_atom_site_aniso_label
_atom_site_aniso_U_11
_atom_site_aniso_U_22
_atom_site_aniso_U_33
_atom_site_aniso_U_23
_atom_site_aniso_U_13
_atom_site_aniso_U_12
Pt1 0.0191(2) 0.0228(2) 0.0153(2) -0.00079(14) -0.00061(15) -0.00630(16)
F1 0.030(5) 0.092(7) 0.102(7) -0.017(5) -0.008(5) -0.008(5)
F2 0.079(6) 0.029(3) 0.054(5) -0.004(3) -0.016(4) -0.011(4)
F3 0.086(7) 0.090(6) 0.080(6) 0.009(5) -0.043(6) -0.056(6)
F4 0.047(5) 0.040(4) 0.043(4) 0.005(3) -0.009(4) -0.020(3)
F5 0.078(6) 0.048(4) 0.040(4) 0.003(3) -0.016(4) -0.026(4)
F6 0.114(9) 0.098(7) 0.066(6) 0.012(5) -0.011(6) -0.081(7)
F7 0.101(8) 0.160(8) 0.091(7) 0.000(7) -0.025(6) -0.082(7)
F8 0.113(8) 0.175(9) 0.092(7) 0.024(7) -0.034(7) -0.080(7)
F9 0.109(8) 0.171(8) 0.067(6) 0.033(6) -0.031(6) -0.112(7)
F10 0.107(8) 0.185(9) 0.080(7) 0.004(7) -0.017(6) -0.084(7)
F11 0.103(8) 0.178(9) 0.097(7) 0.010(7) -0.016(7) -0.086(7)
F12 0.121(8) 0.173(8) 0.090(7) 0.023(7) 0.011(7) -0.092(8)
F7' 0.101(8) 0.160(8) 0.091(7) 0.000(7) -0.025(6) -0.082(7)
F8' 0.113(8) 0.175(9) 0.092(7) 0.024(7) -0.034(7) -0.080(7)
F9' 0.109(8) 0.171(8) 0.067(6) 0.033(6) -0.031(6) -0.112(7)
F10' 0.107(8) 0.185(9) 0.080(7) 0.004(7) -0.017(6) -0.084(7)
F11' 0.103(8) 0.178(9) 0.097(7) 0.010(7) -0.016(7) -0.086(7)
F12' 0.121(8) 0.173(8) 0.090(7) 0.023(7) 0.011(7) -0.092(8)
N1 0.027(6) 0.023(4) 0.019(4) 0.001(4) -0.009(4) 0.002(4)
N2 0.019(5) 0.021(4) 0.019(4) -0.001(3) 0.002(4) 0.004(4)
N3 0.031(6) 0.022(4) 0.015(4) -0.004(3) -0.006(4) -0.007(4)
N4 0.030(6) 0.021(4) 0.018(5) 0.000(4) -0.007(4) -0.001(4)
N5 0.030(6) 0.024(4) 0.020(5) 0.000(4) -0.004(4) -0.009(4)
N6 0.030(6) 0.023(4) 0.031(5) 0.003(4) -0.008(4) -0.010(4)
N7 0.022(5) 0.017(4) 0.026(5) -0.008(4) 0.002(4) -0.006(4)
N8 0.024(5) 0.017(4) 0.025(5) 0.003(4) -0.005(4) -0.007(4)
P1 0.042(2) 0.0472(18) 0.0419(19) 0.0068(15) -0.0097(16) -0.0276(17)
P2 0.101(4) 0.153(5) 0.071(3) 0.029(3) -0.019(3) -0.099(4)
C1 0.014(6) 0.029(5) 0.016(5) -0.002(4) -0.003(4) -0.003(5)
C2 0.037(7) 0.032(6) 0.009(5) -0.001(4) -0.002(5) -0.015(5)
C3 0.032(7) 0.017(5) 0.016(5) 0.004(4) -0.003(5) -0.005(5)
C4 0.031(7) 0.037(6) 0.019(5) 0.003(5) -0.009(5) -0.010(5)
C5 0.046(9) 0.036(7) 0.039(7) 0.005(6) -0.021(7) 0.003(6)
C6 0.043(8) 0.022(6) 0.046(8) 0.007(5) -0.019(7) 0.006(6)
C7 0.058(9) 0.020(5) 0.028(6) -0.001(5) -0.013(6) -0.009(6)
C8 0.017(6) 0.034(6) 0.024(6) 0.003(5) 0.000(5) -0.013(5)
C9 0.043(8) 0.033(6) 0.033(6) -0.007(5) -0.008(6) -0.013(6)
C10 0.029(7) 0.038(6) 0.025(6) -0.006(5) 0.001(5) -0.017(5)
C11 0.026(7) 0.044(7) 0.033(6) -0.003(5) -0.008(6) -0.009(6)
C12 0.041(8) 0.016(5) 0.012(5) -0.002(4) -0.008(5) -0.003(5)
C13 0.025(7) 0.021(5) 0.016(5) 0.006(4) -0.005(5) 0.004(5)
C14 0.045(8) 0.019(5) 0.022(6) 0.006(4) -0.010(5) -0.008(5)
C15 0.040(8) 0.032(6) 0.031(7) -0.003(5) -0.013(6) -0.004(5)
C16 0.052(9) 0.034(6) 0.017(6) -0.009(5) -0.002(6) 0.004(6)
C17 0.041(8) 0.036(6) 0.019(6) -0.001(5) 0.003(5) -0.008(6)
C18 0.030(7) 0.026(5) 0.020(6) -0.003(4) 0.005(5) 0.000(5)
C19 0.023(7) 0.028(5) 0.037(7) -0.001(5) -0.009(5) -0.007(5)
C20 0.027(7) 0.041(6) 0.028(6) -0.002(5) 0.009(5) -0.018(5)
C21 0.034(7) 0.032(6) 0.021(6) 0.003(5) 0.003(5) -0.005(5)
C22 0.044(8) 0.026(6) 0.022(6) 0.010(5) -0.005(5) -0.008(5)
C23 0.030(7) 0.022(5) 0.020(5) -0.001(4) -0.002(5) -0.014(5)
C24 0.035(7) 0.020(5) 0.027(6) -0.001(4) -0.014(5) -0.009(5)
C25 0.055(9) 0.024(5) 0.029(6) 0.000(5) -0.024(6) -0.004(6)
C26 0.066(10) 0.034(6) 0.045(8) 0.009(6) -0.025(7) -0.013(7)
C27 0.060(10) 0.034(7) 0.053(9) 0.007(6) -0.033(8) -0.003(7)
C28 0.036(9) 0.044(7) 0.059(9) -0.009(7) -0.032(8) 0.011(7)
C29 0.033(8) 0.033(6) 0.047(7) 0.002(5) -0.017(6) -0.008(6)
C30 0.031(7) 0.023(5) 0.035(6) 0.004(5) -0.012(5) -0.007(5)
C31 0.030(7) 0.030(6) 0.026(6) -0.007(5) 0.004(5) -0.008(5)
C32 0.034(7) 0.028(5) 0.028(6) -0.004(5) 0.005(5) -0.014(5)
C33 0.020(6) 0.026(5) 0.025(6) -0.007(4) 0.001(5) -0.005(5)
C34 0.019(6) 0.012(4) 0.019(5) 0.001(4) -0.003(4) 0.001(4)
C35 0.025(6) 0.017(5) 0.015(5) -0.005(4) -0.006(5) 0.006(5)
C36 0.030(7) 0.025(5) 0.026(6) -0.001(5) -0.008(5) -0.006(5)
C37 0.035(7) 0.030(6) 0.024(6) -0.001(5) -0.001(5) -0.007(5)
C38 0.044(8) 0.040(6) 0.015(5) -0.005(5) -0.002(5) -0.011(6)
C39 0.045(8) 0.032(6) 0.024(6) -0.006(5) -0.014(6) -0.010(6)
C40 0.039(8) 0.024(5) 0.031(6) -0.001(5) -0.016(6) -0.006(5)
C41 0.029(7) 0.020(5) 0.028(6) -0.003(4) 0.002(5) -0.008(5)
C42 0.030(7) 0.042(6) 0.015(5) -0.006(5) -0.001(5) -0.018(5)
C43 0.023(7) 0.039(6) 0.029(6) -0.004(5) -0.009(5) -0.008(5)
C44 0.030(7) 0.032(6) 0.024(6) 0.002(5) -0.007(5) -0.012(5)

loop_
_atom_type_symbol
_atom_type_description
_atom_type_scat_dispersion_real
_atom_type_scat_dispersion_imag
_atom_type_scat_source
C C 0.0033 0.0016 'International Tables Vol C Tables 4.2.6.8 and 6.1.1.4'
H H 0.0000 0.0000 'International Tables Vol C Tables 4.2.6.8 and 6.1.1.4'
N N 0.0061 0.0033 'International Tables Vol C Tables 4.2.6.8 and 6.1.1.4'
F F 0.0171 0.0103 'International Tables Vol C Tables 4.2.6.8 and 6.1.1.4'
P P 0.1023 0.0942 'International Tables Vol C Tables 4.2.6.8 and 6.1.1.4'
Pt Pt -1.7033 8.3905 'International Tables Vol C Tables 4.2.6.8 and 6.1.1.4'

loop_
_geom_angle_atom_site_label_1
_geom_angle_atom_site_label_2
_geom_angle_atom_site_label_3
_geom_angle
C1 Pt1 C23 177.7(4)
C1 Pt1 C34 91.1(3)
C23 Pt1 C34 90.7(4)
C1 Pt1 C12 88.4(4)
C23 Pt1 C12 89.8(4)
C34 Pt1 C12 178.0(5)
C1 N1 C3 109.2(10)
C1 N1 C44 126.6(8)
C3 N1 C44 124.1(9)
C1 N2 C2 110.2(9)
C1 N2 C8 126.4(8)
C2 N2 C8 123.2(9)
C12 N3 C14 110.5(10)
C12 N3 C11 126.8(9)
C14 N3 C11 122.7(10)
C12 N4 C13 108.4(10)
C12 N4 C19 127.9(9)
C13 N4 C19 123.5(9)
C23 N5 C25 109.5(10)
C23 N5 C22 126.7(9)
C25 N5 C22 123.7(9)
C23 N6 C24 110.9(9)
C23 N6 C30 125.1(8)
C24 N6 C30 122.8(9)
C34 N7 C36 111.0(10)
C34 N7 C33 126.0(9)
C36 N7 C33 123.0(9)
C34 N8 C35 109.9(9)
C34 N8 C41 127.7(9)
C35 N8 C41 122.3(9)
F6 P1 F1 91.6(6)
F6 P1 F3 91.4(5)
F1 P1 F3 90.1(5)
F6 P1 F2 89.7(5)
F1 P1 F2 178.6(6)
F3 P1 F2 89.8(5)
F6 P1 F4 178.7(6)
F1 P1 F4 89.6(5)
F3 P1 F4 88.8(4)
F2 P1 F4 89.0(4)
F6 P1 F5 90.2(5)
F1 P1 F5 90.1(5)
F3 P1 F5 178.4(5)
F2 P1 F5 90.0(4)
F4 P1 F5 89.6(4)
F12' P2 F11' 93.9(11)
F12' P2 F7' 96.4(10)
F11' P2 F7' 94.8(10)
F12 P2 F9 96.5(12)
F12 P2 F8 95.7(8)
F9 P2 F8 89.5(8)
F12 P2 F11 90.4(9)
F9 P2 F11 173.0(10)
F8 P2 F11 91.0(8)
F12' P2 F8' 93.1(10)
F11' P2 F8' 90.6(10)
F7' P2 F8' 168.7(11)
F12 P2 F7 91.6(8)
F9 P2 F7 89.5(8)
F8 P2 F7 172.7(9)
F11 P2 F7 89.1(8)
F12' P2 F9' 97.1(15)
F11' P2 F9' 168.5(13)
F7' P2 F9' 87.3(9)
F8' P2 F9' 85.5(9)
F12 P2 F10 174.6(11)
F9 P2 F10 87.7(8)
F8 P2 F10 87.8(8)
F11 P2 F10 85.4(8)
F7 P2 F10 84.9(7)
F12' P2 F10' 176.5(12)
F11' P2 F10' 86.6(9)
F7' P2 F10' 87.0(9)
F8' P2 F10' 83.5(9)
F9' P2 F10' 82.2(9)
N1 C1 N2 107.3(8)
N1 C1 Pt1 127.0(8)
N2 C1 Pt1 125.6(8)
C3 C2 N2 105.9(9)
C3 C2 C7 123.2(10)
N2 C2 C7 130.7(11)
C2 C3 C4 121.2(9)
C2 C3 N1 107.4(9)
C4 C3 N1 131.2(11)
C5 C4 C3 115.7(12)
C5 C4 H4 122.1
C3 C4 H4 122.1
C6 C5 C4 122.5(11)
C6 C5 H5 118.8
C4 C5 H5 118.8
C5 C6 C7 122.5(11)
C5 C6 H6 118.7
C7 C6 H6 118.7
C6 C7 C2 114.8(12)
C6 C7 H7 122.6
C2 C7 H7 122.6
N2 C8 C9 111.7(9)
N2 C8 H8A 109.3
C9 C8 H8A 109.3
N2 C8 H8B 109.3
C9 C8 H8B 109.3
H8A C8 H8B 107.9
C8 C9 C10 114.7(9)
C8 C9 H9A 108.6
C10 C9 H9A 108.6
C8 C9 H9B 108.6
C10 C9 H9B 108.6
H9A C9 H9B 107.6
C9 C10 C11 113.5(10)
C9 C10 H10A 108.9
C11 C10 H10A 108.9
C9 C10 H10B 108.9
C11 C10 H10B 108.9
H10A C10 H10B 107.7
N3 C11 C10 112.9(9)
N3 C11 H11A 109.0
C10 C11 H11A 109.0
N3 C11 H11B 109.0
C10 C11 H11B 109.0
H11A C11 H11B 107.8
N3 C12 N4 107.7(9)
N3 C12 Pt1 126.6(9)
N4 C12 Pt1 125.7(9)
C14 C13 C18 122.2(11)
C14 C13 N4 108.0(9)
C18 C13 N4 129.8(12)
C13 C14 C15 122.7(11)
C13 C14 N3 105.4(10)
C15 C14 N3 131.9(12)
C14 C15 C16 114.9(13)
C14 C15 H15 122.5
C16 C15 H15 122.5
C17 C16 C15 122.5(12)
C17 C16 H16 118.8
C15 C16 H16 118.8
C16 C17 C18 122.2(11)
C16 C17 H17 118.9
C18 C17 H17 118.9
C17 C18 C13 115.5(12)
C17 C18 H18 122.3
C13 C18 H18 122.3
N4 C19 C20 112.5(9)
N4 C19 H19A 109.1
C20 C19 H19A 109.1
N4 C19 H19B 109.1
C20 C19 H19B 109.1
H19A C19 H19B 107.8
C21 C20 C19 113.3(9)
C21 C20 H20A 108.9
C19 C20 H20A 108.9
C21 C20 H20B 108.9
C19 C20 H20B 108.9
H20A C20 H20B 107.7
C20 C21 C22 114.3(10)
C20 C21 H21A 108.7
C22 C21 H21A 108.7
C20 C21 H21B 108.7
C22 C21 H21B 108.7
H21A C21 H21B 107.6
N5 C22 C21 113.6(10)
N5 C22 H22A 108.9
C21 C22 H22A 108.9
N5 C22 H22B 108.9
C21 C22 H22B 108.9
H22A C22 H22B 107.7
N5 C23 N6 106.7(8)
N5 C23 Pt1 127.3(9)
N6 C23 Pt1 125.9(7)
C29 C24 C25 122.0(10)
C29 C24 N6 132.3(12)
C25 C24 N6 105.7(9)
C24 C25 C26 122.7(11)
C24 C25 N5 107.0(9)
C26 C25 N5 130.3(13)
C27 C26 C25 114.6(14)
C27 C26 H26 122.7
C25 C26 H26 122.7
C26 C27 C28 123.2(12)
C26 C27 H27 118.4
C28 C27 H27 118.4
C29 C28 C27 120.8(11)
C29 C28 H28 119.6
C27 C28 H28 119.6
C24 C29 C28 116.6(13)
C24 C29 H29 121.7
C28 C29 H29 121.7
N6 C30 C31 113.0(9)
N6 C30 H30A 109.0
C31 C30 H30A 109.0
N6 C30 H30B 109.0
C31 C30 H30B 109.0
H30A C30 H30B 107.8
C32 C31 C30 113.3(9)
C32 C31 H31A 108.9
C30 C31 H31A 108.9
C32 C31 H31B 108.9
C30 C31 H31B 108.9
H31A C31 H31B 107.7
C31 C32 C33 112.1(9)
C31 C32 H32A 109.2
C33 C32 H32A 109.2
C31 C32 H32B 109.2
C33 C32 H32B 109.2
H32A C32 H32B 107.9
N7 C33 C32 112.8(8)
N7 C33 H33A 109.0
C32 C33 H33A 109.0
N7 C33 H33B 109.0
C32 C33 H33B 109.0
H33A C33 H33B 107.8
N7 C34 N8 106.3(9)
N7 C34 Pt1 129.4(8)
N8 C34 Pt1 124.2(8)
C36 C35 N8 106.8(9)
C36 C35 C40 121.5(10)
N8 C35 C40 131.7(11)
C35 C36 N7 106.0(9)
C35 C36 C37 122.1(11)
N7 C36 C37 131.9(12)
C38 C37 C36 114.9(12)
C38 C37 H37 122.5
C36 C37 H37 122.5
C39 C38 C37 123.1(11)
C39 C38 H38 118.5
C37 C38 H38 118.5
C38 C39 C40 121.5(11)
C38 C39 H39 119.2
C40 C39 H39 119.2
C39 C40 C35 116.8(12)
C39 C40 H40 121.6
C35 C40 H40 121.6
N8 C41 C42 113.1(8)
N8 C41 H41A 109.0
C42 C41 H41A 109.0
N8 C41 H41B 109.0
C42 C41 H41B 109.0
H41A C41 H41B 107.8
C41 C42 C43 113.3(9)
C41 C42 H42A 108.9
C43 C42 H42A 108.9
C41 C42 H42B 108.9
C43 C42 H42B 108.9
H42A C42 H42B 107.7
C44 C43 C42 112.1(8)
C44 C43 H43A 109.2
C42 C43 H43A 109.2
C44 C43 H43B 109.2
C42 C43 H43B 109.2
H43A C43 H43B 107.9
N1 C44 C43 113.0(9)
N1 C44 H44A 109.0
C43 C44 H44A 109.0
N1 C44 H44B 109.0
C43 C44 H44B 109.0
H44A C44 H44B 107.8

loop_
_geom_bond_atom_site_label_1
_geom_bond_atom_site_label_2
_geom_bond_distance
Pt1 C1 2.060(9)
Pt1 C23 2.061(9)
Pt1 C34 2.075(10)
Pt1 C12 2.081(10)
F1 P1 1.586(8)
F2 P1 1.600(8)
F3 P1 1.600(9)
F4 P1 1.605(8)
F5 P1 1.609(8)
F6 P1 1.574(9)
F7 P2 1.613(14)
F8 P2 1.566(14)
F9 P2 1.554(13)
F10 P2 1.646(13)
F11 P2 1.585(14)
F12 P2 1.506(13)
F7' P2 1.544(16)
F8' P2 1.609(16)
F9' P2 1.624(14)
F10' P2 1.666(15)
F11' P2 1.538(15)
F12' P2 1.491(15)
N1 C1 1.354(13)
N1 C3 1.409(12)
N1 C44 1.430(14)
N2 C1 1.357(14)
N2 C2 1.406(12)
N2 C8 1.472(14)
N3 C12 1.358(14)
N3 C14 1.409(13)
N3 C11 1.463(15)
N4 C12 1.361(14)
N4 C13 1.416(13)
N4 C19 1.444(15)
N5 C23 1.353(13)
N5 C25 1.418(13)
N5 C22 1.444(15)
N6 C23 1.368(14)
N6 C24 1.395(12)
N6 C30 1.467(14)
N7 C34 1.333(13)
N7 C36 1.392(13)
N7 C33 1.479(14)
N8 C34 1.365(13)
N8 C35 1.384(12)
N8 C41 1.463(14)
C2 C3 1.379(16)
C2 C7 1.409(14)
C3 C4 1.400(15)
C4 C5 1.397(16)
C4 H4 0.9300
C5 C6 1.380(19)
C5 H5 0.9300
C6 C7 1.387(16)
C6 H6 0.9300
C7 H7 0.9300
C8 C9 1.517(14)
C8 H8A 0.9700
C8 H8B 0.9700
C9 C10 1.516(15)
C9 H9A 0.9700
C9 H9B 0.9700
C10 C11 1.546(15)
C10 H10A 0.9700
C10 H10B 0.9700
C11 H11A 0.9700
C11 H11B 0.9700
C13 C14 1.385(16)
C13 C18 1.408(14)
C14 C15 1.394(16)
C15 C16 1.415(16)
C15 H15 0.9300
C16 C17 1.384(18)
C16 H16 0.9300
C17 C18 1.396(16)
C17 H17 0.9300
C18 H18 0.9300
C19 C20 1.535(14)
C19 H19A 0.9700
C19 H19B 0.9700
C20 C21 1.509(15)
C20 H20A 0.9700
C20 H20B 0.9700
C21 C22 1.525(15)
C21 H21A 0.9700
C21 H21B 0.9700
C22 H22A 0.9700
C22 H22B 0.9700
C24 C29 1.384(15)
C24 C25 1.389(17)
C25 C26 1.410(15)
C26 C27 1.377(18)
C26 H26 0.9300
C27 C28 1.42(2)
C27 H27 0.9300
C28 C29 1.391(17)
C28 H28 0.9300
C29 H29 0.9300
C30 C31 1.536(14)
C30 H30A 0.9700
C30 H30B 0.9700
C31 C32 1.532(14)
C31 H31A 0.9700
C31 H31B 0.9700
C32 C33 1.541(14)
C32 H32A 0.9700
C32 H32B 0.9700
C33 H33A 0.9700
C33 H33B 0.9700
C35 C36 1.374(16)
C35 C40 1.397(15)
C36 C37 1.403(15)
C37 C38 1.401(16)
C37 H37 0.9300
C38 C39 1.362(17)
C38 H38 0.9300
C39 C40 1.381(16)
C39 H39 0.9300
C40 H40 0.9300
C41 C42 1.537(14)
C41 H41A 0.9700
C41 H41B 0.9700
C42 C43 1.550(14)
C42 H42A 0.9700
C42 H42B 0.9700
C43 C44 1.543(14)
C43 H43A 0.9700
C43 H43B 0.9700
C44 H44A 0.9700
C44 H44B 0.9700

loop_
_geom_torsion_atom_site_label_1
_geom_torsion_atom_site_label_2
_geom_torsion_atom_site_label_3
_geom_torsion_atom_site_label_4
_geom_torsion
C3 N1 C1 N2 1.9(11)
C44 N1 C1 N2 -176.3(9)
C3 N1 C1 Pt1 -174.7(7)
C44 N1 C1 Pt1 7.1(14)
C2 N2 C1 N1 -2.0(11)
C8 N2 C1 N1 -176.3(8)
C2 N2 C1 Pt1 174.7(7)
C8 N2 C1 Pt1 0.3(14)
C1 N2 C2 C3 1.3(11)
C8 N2 C2 C3 175.9(8)
C1 N2 C2 C7 -174.4(10)
C8 N2 C2 C7 0.2(16)
N2 C2 C3 C4 -175.6(9)
C7 C2 C3 C4 0.5(16)
N2 C2 C3 N1 -0.1(10)
C7 C2 C3 N1 176.0(9)
C1 N1 C3 C2 -1.1(11)
C44 N1 C3 C2 177.2(9)
C1 N1 C3 C4 173.8(10)
C44 N1 C3 C4 -8.0(17)
C2 C3 C4 C5 -0.6(15)
N1 C3 C4 C5 -174.9(10)
C3 C4 C5 C6 1.3(17)
C4 C5 C6 C7 -2(2)
C5 C6 C7 C2 1.7(17)
C3 C2 C7 C6 -1.0(15)
N2 C2 C7 C6 174.1(10)
C1 N2 C8 C9 99.0(11)
C2 N2 C8 C9 -74.7(11)
N2 C8 C9 C10 -134.2(10)
C8 C9 C10 C11 59.0(14)
C12 N3 C11 C10 -109.7(11)
C14 N3 C11 C10 71.6(12)
C9 C10 C11 N3 52.4(13)
C14 N3 C12 N4 -0.4(10)
C11 N3 C12 N4 -179.2(8)
C14 N3 C12 Pt1 178.6(6)
C11 N3 C12 Pt1 -0.3(13)
C13 N4 C12 N3 -0.1(10)
C19 N4 C12 N3 175.0(8)
C13 N4 C12 Pt1 -179.0(6)
C19 N4 C12 Pt1 -4.0(13)
C12 N4 C13 C14 0.5(10)
C19 N4 C13 C14 -174.8(8)
C12 N4 C13 C18 179.2(9)
C19 N4 C13 C18 3.8(14)
C18 C13 C14 C15 0.9(14)
N4 C13 C14 C15 179.6(8)
C18 C13 C14 N3 -179.5(8)
N4 C13 C14 N3 -0.7(9)
C12 N3 C14 C13 0.7(10)
C11 N3 C14 C13 179.6(8)
C12 N3 C14 C15 -179.7(10)
C11 N3 C14 C15 -0.8(15)
C13 C14 C15 C16 -0.7(14)
N3 C14 C15 C16 179.7(9)
C14 C15 C16 C17 0.7(15)
C15 C16 C17 C18 -0.8(16)
C16 C17 C18 C13 0.8(15)
C14 C13 C18 C17 -0.8(13)
N4 C13 C18 C17 -179.3(9)
C12 N4 C19 C20 -107.6(11)
C13 N4 C19 C20 66.8(11)
N4 C19 C20 C21 51.8(13)
C19 C20 C21 C22 62.2(14)
C23 N5 C22 C21 93.7(12)
C25 N5 C22 C21 -83.1(12)
C20 C21 C22 N5 -135.6(10)
C25 N5 C23 N6 1.5(11)
C22 N5 C23 N6 -175.6(9)
C25 N5 C23 Pt1 179.1(7)
C22 N5 C23 Pt1 1.9(16)
C24 N6 C23 N5 -3.1(12)
C30 N6 C23 N5 -171.1(9)
C24 N6 C23 Pt1 179.3(7)
C30 N6 C23 Pt1 11.3(15)
C23 N6 C24 C29 -175.8(12)
C30 N6 C24 C29 -7.5(18)
C23 N6 C24 C25 3.5(12)
C30 N6 C24 C25 171.8(10)
C29 C24 C25 C26 -1.1(18)
N6 C24 C25 C26 179.5(10)
C29 C24 C25 N5 177.0(10)
N6 C24 C25 N5 -2.4(12)
C23 N5 C25 C24 0.6(12)
C22 N5 C25 C24 177.8(10)
C23 N5 C25 C26 178.5(12)
C22 N5 C25 C26 -4.3(18)
C24 C25 C26 C27 1.3(18)
N5 C25 C26 C27 -176.3(11)
C25 C26 C27 C28 0.3(19)
C26 C27 C28 C29 -2(2)
C25 C24 C29 C28 -0.9(17)
N6 C24 C29 C28 178.4(11)
C27 C28 C29 C24 2.5(18)
C23 N6 C30 C31 90.6(12)
C24 N6 C30 C31 -76.0(12)
N6 C30 C31 C32 -139.4(10)
C30 C31 C32 C33 60.3(14)
C34 N7 C33 C32 -109.4(10)
C36 N7 C33 C32 68.9(11)
C31 C32 C33 N7 53.8(12)
C36 N7 C34 N8 -1.1(10)
C33 N7 C34 N8 177.4(8)
C36 N7 C34 Pt1 -179.2(6)
C33 N7 C34 Pt1 -0.7(13)
C35 N8 C34 N7 0.4(9)
C41 N8 C34 N7 175.9(8)
C35 N8 C34 Pt1 178.6(6)
C41 N8 C34 Pt1 -5.8(12)
C34 N8 C35 C36 0.5(10)
C41 N8 C35 C36 -175.4(8)
C34 N8 C35 C40 179.9(9)
C41 N8 C35 C40 4.1(14)
N8 C35 C36 N7 -1.1(10)
C40 C35 C36 N7 179.4(8)
N8 C35 C36 C37 179.1(9)
C40 C35 C36 C37 -0.4(14)
C34 N7 C36 C35 1.4(10)
C33 N7 C36 C35 -177.1(8)
C34 N7 C36 C37 -178.9(10)
C33 N7 C36 C37 2.6(16)
C35 C36 C37 C38 -0.8(14)
N7 C36 C37 C38 179.5(10)
C36 C37 C38 C39 1.5(15)
C37 C38 C39 C40 -0.9(17)
C38 C39 C40 C35 -0.3(15)
C36 C35 C40 C39 0.9(14)
N8 C35 C40 C39 -178.4(9)
C34 N8 C41 C42 -105.5(11)
C35 N8 C41 C42 69.6(11)
N8 C41 C42 C43 51.3(12)
C41 C42 C43 C44 64.9(12)
C1 N1 C44 C43 89.0(11)
C3 N1 C44 C43 -88.9(12)
C42 C43 C44 N1 -137.2(9)

loop_
_platon_squeeze_void_nr
_platon_squeeze_void_average_x
_platon_squeeze_void_average_y
_platon_squeeze_void_average_z
_platon_squeeze_void_volume
_platon_squeeze_void_count_electrons
_platon_squeeze_void_content
1 0.000 0.500 0.500 75 13 ' '
2 0.500 0.000 0.000 409 70 ' '
